data_4501671
loop_
_publ_author_name
'da Silva, Cecilia C. P.'
'Martins, Felipe T.'
'Honorato, Sara B.'
'Boechat, N\'ubia'
'Ayala, Alejandro P.'
'Ellena, Javier'

_publ_section_title
;
 Triple Structural Transition below Room Temperature in the Antifilarial
 Drug Diethylcarbamazine Citrate
;
_journal_issue 7
_journal_name_full 'Crystal Growth &amp; Design'
_journal_page_first 3094
_journal_paper_doi 10.1021/cg100212q
_journal_volume 10
_journal_year 2010
_chemical_formula_moiety 'C6 H7 O7, C10 H22 N3 O'
_chemical_formula_sum 'C16 H29 N3 O8'
_chemical_formula_weight 391.42
_chemical_name_systematic
;
 diethylcarbamazine citrate
;
_space_group_IT_number 14
_symmetry_cell_setting monoclinic
_symmetry_space_group_name_Hall '-P 2ybc'
_symmetry_space_group_name_H-M 'P 1 21/c 1'
_atom_sites_solution_hydrogens geom
_atom_sites_solution_primary direct
_atom_sites_solution_secondary difmap
_audit_creation_method SHELXL-97
_cell_angle_alpha 90.0000
_cell_angle_beta 103.56(1)
_cell_angle_gamma 90.0000
_cell_formula_units_Z 4
_cell_length_a 13.915(2)
_cell_length_b 10.096(2)
_cell_length_c 14.089(3)
_cell_measurement_reflns_used 4132
_cell_measurement_temperature 150(2)
_cell_measurement_theta_max 26.022
_cell_measurement_theta_min 2.910
_cell_volume 1924.1(6)
_computing_cell_refinement 'HKL Scalepack (Otwinowski & Minor 1997)'
_computing_data_collection 'Collect (Bruker AXS BV, 1997-2004)'
_computing_data_reduction 'HKL Denzo and Scalepack (Otwinowski & Minor 1997)'
_computing_structure_refinement 'SHELXL-97 (Sheldrick, 1997)'
_diffrn_ambient_temperature 150(2)
_diffrn_measured_fraction_theta_full 0.988
_diffrn_measured_fraction_theta_max 0.988
_diffrn_measurement_device '95mm CCD camera on \k-goniostat'
_diffrn_measurement_device_type KappaCCD
_diffrn_measurement_method 'CCD rotation images, thick slices'
_diffrn_radiation_monochromator graphite
_diffrn_radiation_probe x-ray
_diffrn_radiation_source 'fine-focus sealed tube'
_diffrn_radiation_type MoK\a
_diffrn_radiation_wavelength 0.71073
_diffrn_reflns_av_R_equivalents 0.0521
_diffrn_reflns_av_sigmaI/netI 0.0740
_diffrn_reflns_limit_h_max 16
_diffrn_reflns_limit_h_min -16
_diffrn_reflns_limit_k_max 12
_diffrn_reflns_limit_k_min -9
_diffrn_reflns_limit_l_max 16
_diffrn_reflns_limit_l_min -16
_diffrn_reflns_number 5865
_diffrn_reflns_theta_full 25.42
_diffrn_reflns_theta_max 25.42
_diffrn_reflns_theta_min 3.01
_exptl_absorpt_coefficient_mu 0.108
_exptl_absorpt_correction_type none
_exptl_crystal_colour colourless
_exptl_crystal_density_diffrn 1.351
_exptl_crystal_density_method 'not measured'
_exptl_crystal_description prism
_exptl_crystal_F_000 840
_exptl_crystal_size_max 0.35
_exptl_crystal_size_mid 0.20
_exptl_crystal_size_min 0.09
_refine_diff_density_max 0.176
_refine_diff_density_min -0.220
_refine_diff_density_rms 0.049
_refine_ls_extinction_method none
_refine_ls_goodness_of_fit_ref 1.030
_refine_ls_hydrogen_treatment mixed
_refine_ls_matrix_type full
_refine_ls_number_parameters 256
_refine_ls_number_reflns 3501
_refine_ls_number_restraints 0
_refine_ls_restrained_S_all 1.030
_refine_ls_R_factor_all 0.0884
_refine_ls_R_factor_gt 0.0469
_refine_ls_shift/su_max 0.000
_refine_ls_shift/su_mean 0.000
_refine_ls_structure_factor_coef Fsqd
_refine_ls_weighting_details 'calc w=1/[\s^2^(Fo^2^)+(0.0576P)^2^+0.0000P] where P=(Fo^2^+2Fc^2^)/3'
_refine_ls_weighting_scheme calc
_refine_ls_wR_factor_gt 0.1126
_refine_ls_wR_factor_ref 0.1264
_reflns_number_gt 2160
_reflns_number_total 3501
_reflns_threshold_expression >2sigma(I)
_cod_data_source_file cg100212q_si_001.cif
_cod_data_source_block DECCitrate_150K
_cod_original_sg_symbol_H-M 'P 21/c'
_cod_database_code 4501671

loop_
_symmetry_equiv_pos_as_xyz
'x, y, z'
'-x, y+1/2, -z+1/2'
'-x, -y, -z'
'x, -y-1/2, z-1/2'

loop_
_atom_site_label
_atom_site_type_symbol
_atom_site_fract_x
_atom_site_fract_y
_atom_site_fract_z
_atom_site_U_iso_or_equiv
_atom_site_adp_type
_atom_site_occupancy
_atom_site_symmetry_multiplicity
_atom_site_calc_flag
_atom_site_refinement_flags
O3C O 0.80456(11) -0.06176(16) 0.66491(11) 0.0504(4) UBni 1 1 d .
O7C O 1.10381(11) -0.00405(17) 0.83001(12) 0.0543(4) UBni 1 1 d .
O1B O 0.66720(11) 0.74801(15) 0.69099(11) 0.0504(4) UBni 1 1 d .
O4C O 0.74038(11) -0.00971(16) 0.82782(10) 0.0524(4) UBni 1 1 d .
O2C O 0.84059(11) 0.11244(16) 0.51413(11) 0.0530(4) UBni 1 1 d .
O5C O 0.85564(11) 0.14885(16) 0.87362(11) 0.0543(4) UBni 1 1 d .
O1C O 0.80843(11) 0.32588(16) 0.53443(10) 0.0499(4) UBni 1 1 d .
O6C O 0.96995(12) -0.11673(18) 0.84488(13) 0.0664(5) UBni 1 1 d .
N2B N 0.84258(13) 0.6623(2) 0.98823(13) 0.0465(5) UBni 1 1 d .
N3B N 0.54135(13) 0.82233(19) 0.75289(13) 0.0488(5) UBni 1 1 d .
N1B N 0.65868(13) 0.6721(2) 0.84129(13) 0.0493(5) UBni 1 1 d .
C4C C 0.95044(15) 0.0649(2) 0.73200(15) 0.0476(6) UBni 1 1 d .
H4C2 H 0.9674 0.0464 0.6704 0.057 Uiso 1 1 cBlc R
H4C1 H 0.9713 0.1548 0.7506 0.057 Uiso 1 1 cBlc R
C1B C 0.73614(15) 0.5759(2) 0.83694(16) 0.0500(6) UBni 1 1 d .
H1B1 H 0.7333 0.5549 0.7692 0.060 Uiso 1 1 cBlc R
H1B2 H 0.7237 0.4949 0.8691 0.060 Uiso 1 1 cBlc R
C7B C 0.51075(17) 0.9066(3) 0.66637(16) 0.0556(6) UBni 1 1 d .
H7B2 H 0.5690 0.9458 0.6512 0.067 Uiso 1 1 cBlc R
H7B1 H 0.4698 0.9780 0.6810 0.067 Uiso 1 1 cBlc R
C9B C 0.46505(16) 0.7982(3) 0.80701(17) 0.0529(6) UBni 1 1 d .
H9B2 H 0.4837 0.7213 0.8485 0.064 Uiso 1 1 cBlc R
H9B1 H 0.4033 0.7779 0.7609 0.064 Uiso 1 1 cBlc R
C6C C 0.80750(16) 0.0595(2) 0.81361(15) 0.0461(5) UBni 1 1 d .
C10B C 0.44873(19) 0.9146(3) 0.86986(18) 0.0638(7) UBni 1 1 d .
H10B2 H 0.3979 0.8928 0.9030 0.096 Uiso 1 1 cBlc R
H10B3 H 0.4290 0.9908 0.8292 0.096 Uiso 1 1 cBlc R
H10B1 H 0.5090 0.9338 0.9170 0.096 Uiso 1 1 cBlc R
C2B C 0.83800(15) 0.6253(3) 0.88422(15) 0.0496(6) UBni 1 1 d .
H2B1 H 0.8863 0.5568 0.8820 0.060 Uiso 1 1 cBlc R
H2B2 H 0.8535 0.7019 0.8490 0.060 Uiso 1 1 cBlc R
C3B C 0.76599(16) 0.7637(2) 0.99224(16) 0.0503(6) UBni 1 1 d .
H3B1 H 0.7808 0.8445 0.9612 0.060 Uiso 1 1 cBlc R
H3B2 H 0.7674 0.7838 1.0599 0.060 Uiso 1 1 cBlc R
C4B C 0.66382(16) 0.7157(3) 0.94149(16) 0.0534(6) UBni 1 1 d .
H4B1 H 0.6453 0.6427 0.9783 0.064 Uiso 1 1 cBlc R
H4B2 H 0.6167 0.7868 0.9405 0.064 Uiso 1 1 cBlc R
C2C C 0.78943(16) 0.1780(2) 0.65895(15) 0.0481(6) UBni 1 1 d .
H2C2 H 0.7183 0.1668 0.6467 0.058 Uiso 1 1 cBlc R
H2C1 H 0.8066 0.2558 0.6998 0.058 Uiso 1 1 cBlc R
C3C C 0.83882(15) 0.0571(2) 0.71661(15) 0.0446(5) UBni 1 1 d .
C1C C 0.81590(15) 0.2044(3) 0.56216(16) 0.0472(6) UBni 1 1 d .
C5C C 1.00753(17) -0.0282(2) 0.80800(17) 0.0489(6) UBni 1 1 d .
C5B C 0.94282(16) 0.7104(3) 1.03844(17) 0.0555(6) UBni 1 1 d .
H5B2 H 0.9908 0.6430 1.0359 0.083 Uiso 1 1 cBlc R
H5B3 H 0.9440 0.7304 1.1053 0.083 Uiso 1 1 cBlc R
H5B1 H 0.9582 0.7889 1.0065 0.083 Uiso 1 1 cBlc R
C6B C 0.62485(16) 0.7499(2) 0.75921(16) 0.0477(6) UBni 1 1 d .
C8B C 0.45343(19) 0.8313(3) 0.57739(17) 0.0667(7) UBni 1 1 d .
H8B2 H 0.4353 0.8908 0.5230 0.100 Uiso 1 1 cBlc R
H8B3 H 0.3948 0.7939 0.5914 0.100 Uiso 1 1 cBlc R
H8B1 H 0.4940 0.7616 0.5617 0.100 Uiso 1 1 cBlc R
H2B H 0.8323(18) 0.586(3) 1.021(2) 0.080 Uiso 1 1 d .
H5C H 0.8369(19) 0.155(3) 0.945(2) 0.100 Uiso 1 1 d .
H7C H 1.138(2) -0.062(3) 0.881(2) 0.100 Uiso 1 1 d .
H3C H 0.761(2) -0.108(3) 0.691(2) 0.100 Uiso 1 1 d .

loop_
_atom_site_aniso_label
_atom_site_aniso_U_11
_atom_site_aniso_U_22
_atom_site_aniso_U_33
_atom_site_aniso_U_23
_atom_site_aniso_U_13
_atom_site_aniso_U_12
O3C 0.0618(10) 0.0504(10) 0.0421(9) -0.0061(7) 0.0184(7) -0.0084(8)
O7C 0.0520(10) 0.0596(11) 0.0506(10) 0.0081(8) 0.0109(8) 0.0011(8)
O1B 0.0558(9) 0.0540(10) 0.0444(9) -0.0010(7) 0.0178(7) -0.0031(7)
O4C 0.0609(10) 0.0576(10) 0.0425(9) -0.0003(8) 0.0196(7) -0.0087(8)
O2C 0.0703(10) 0.0519(10) 0.0409(8) -0.0014(8) 0.0211(8) 0.0002(8)
O5C 0.0679(10) 0.0593(10) 0.0389(9) -0.0091(8) 0.0189(8) -0.0128(8)
O1C 0.0629(10) 0.0505(10) 0.0376(8) 0.0035(7) 0.0142(7) 0.0005(8)
O6C 0.0619(10) 0.0680(12) 0.0690(12) 0.0201(10) 0.0143(9) -0.0054(9)
N2B 0.0483(10) 0.0512(12) 0.0411(10) 0.0025(9) 0.0124(8) 0.0001(9)
N3B 0.0489(10) 0.0558(12) 0.0427(10) 0.0056(9) 0.0128(8) 0.0004(9)
N1B 0.0519(10) 0.0566(12) 0.0399(10) 0.0009(9) 0.0120(8) 0.0056(9)
C4C 0.0550(13) 0.0527(14) 0.0361(11) 0.0009(10) 0.0124(10) -0.0031(11)
C1B 0.0515(13) 0.0534(15) 0.0455(13) -0.0010(11) 0.0119(10) 0.0019(11)
C7B 0.0585(14) 0.0616(16) 0.0473(14) 0.0093(12) 0.0132(11) 0.0048(12)
C9B 0.0511(12) 0.0630(16) 0.0466(13) 0.0032(12) 0.0154(10) 0.0013(12)
C6C 0.0559(13) 0.0483(14) 0.0348(11) 0.0004(11) 0.0121(10) 0.0024(12)
C10B 0.0673(15) 0.0723(19) 0.0535(15) 0.0015(13) 0.0172(12) 0.0147(14)
C2B 0.0532(13) 0.0590(15) 0.0385(12) 0.0017(11) 0.0144(10) 0.0029(11)
C3B 0.0605(14) 0.0512(15) 0.0400(12) -0.0002(11) 0.0136(11) 0.0051(11)
C4B 0.0544(13) 0.0650(16) 0.0421(13) 0.0030(12) 0.0138(10) 0.0083(12)
C2C 0.0542(13) 0.0525(15) 0.0392(12) 0.0014(11) 0.0141(10) 0.0016(11)
C3C 0.0524(12) 0.0470(13) 0.0359(11) -0.0044(10) 0.0131(10) -0.0028(11)
C1C 0.0489(13) 0.0560(16) 0.0360(12) 0.0010(12) 0.0083(10) -0.0026(11)
C5C 0.0554(14) 0.0500(15) 0.0433(13) -0.0003(11) 0.0155(11) -0.0001(11)
C5B 0.0517(13) 0.0652(16) 0.0482(13) 0.0010(12) 0.0089(11) -0.0057(12)
C6B 0.0499(12) 0.0520(15) 0.0413(13) -0.0006(11) 0.0110(10) -0.0040(11)
C8B 0.0660(15) 0.084(2) 0.0476(14) 0.0025(13) 0.0084(12) 0.0031(14)

loop_
_atom_type_symbol
_atom_type_description
_atom_type_scat_dispersion_real
_atom_type_scat_dispersion_imag
_atom_type_scat_source
C C 0.0033 0.0016 'International Tables Vol C Tables 4.2.6.8 and 6.1.1.4'
H H 0.0000 0.0000 'International Tables Vol C Tables 4.2.6.8 and 6.1.1.4'
N N 0.0061 0.0033 'International Tables Vol C Tables 4.2.6.8 and 6.1.1.4'
O O 0.0106 0.0060 'International Tables Vol C Tables 4.2.6.8 and 6.1.1.4'

loop_
_geom_angle_atom_site_label_1
_geom_angle_atom_site_label_2
_geom_angle_atom_site_label_3
_geom_angle
C3C O3C H3C 114(2)
C5C O7C H7C 111.6(18)
C6C O5C H5C 115.8(16)
C3B N2B C5B 110.92(19)
C3B N2B C2B 109.99(17)
C5B N2B C2B 111.47(17)
C3B N2B H2B 111.1(17)
C5B N2B H2B 105.9(16)
C2B N2B H2B 107.4(18)
C6B N3B C7B 116.39(18)
C6B N3B C9B 126.11(19)
C7B N3B C9B 115.14(18)
C6B N1B C1B 116.79(18)
C6B N1B C4B 124.4(2)
C1B N1B C4B 111.72(17)
C5C C4C C3C 114.9(2)
C5C C4C H4C2 108.5
C3C C4C H4C2 108.5
C5C C4C H4C1 108.5
C3C C4C H4C1 108.5
H4C2 C4C H4C1 107.5
N1B C1B C2B 112.85(19)
N1B C1B H1B1 109.0
C2B C1B H1B1 109.0
N1B C1B H1B2 109.0
C2B C1B H1B2 109.0
H1B1 C1B H1B2 107.8
N3B C7B C8B 112.9(2)
N3B C7B H7B2 109.0
C8B C7B H7B2 109.0
N3B C7B H7B1 109.0
C8B C7B H7B1 109.0
H7B2 C7B H7B1 107.8
N3B C9B C10B 113.6(2)
N3B C9B H9B2 108.9
C10B C9B H9B2 108.9
N3B C9B H9B1 108.9
C10B C9B H9B1 108.9
H9B2 C9B H9B1 107.7
O4C C6C O5C 125.8(2)
O4C C6C C3C 121.8(2)
O5C C6C C3C 112.3(2)
C9B C10B H10B2 109.5
C9B C10B H10B3 109.5
H10B2 C10B H10B3 109.5
C9B C10B H10B1 109.5
H10B2 C10B H10B1 109.5
H10B3 C10B H10B1 109.5
N2B C2B C1B 109.61(17)
N2B C2B H2B1 109.7
C1B C2B H2B1 109.7
N2B C2B H2B2 109.7
C1B C2B H2B2 109.7
H2B1 C2B H2B2 108.2
N2B C3B C4B 111.36(19)
N2B C3B H3B1 109.4
C4B C3B H3B1 109.4
N2B C3B H3B2 109.4
C4B C3B H3B2 109.4
H3B1 C3B H3B2 108.0
N1B C4B C3B 112.31(18)
N1B C4B H4B1 109.1
C3B C4B H4B1 109.1
N1B C4B H4B2 109.1
C3B C4B H4B2 109.1
H4B1 C4B H4B2 107.9
C1C C2C C3C 116.24(19)
C1C C2C H2C2 108.2
C3C C2C H2C2 108.2
C1C C2C H2C1 108.2
C3C C2C H2C1 108.2
H2C2 C2C H2C1 107.4
O3C C3C C4C 108.94(18)
O3C C3C C6C 109.81(18)
C4C C3C C6C 111.58(17)
O3C C3C C2C 110.10(17)
C4C C3C C2C 110.48(19)
C6C C3C C2C 105.90(18)
O2C C1C O1C 124.1(2)
O2C C1C C2C 120.9(2)
O1C C1C C2C 115.0(2)
O6C C5C O7C 123.3(2)
O6C C5C C4C 123.9(2)
O7C C5C C4C 112.8(2)
N2B C5B H5B2 109.5
N2B C5B H5B3 109.5
H5B2 C5B H5B3 109.5
N2B C5B H5B1 109.5
H5B2 C5B H5B1 109.5
H5B3 C5B H5B1 109.5
O1B C6B N3B 120.8(2)
O1B C6B N1B 120.5(2)
N3B C6B N1B 118.5(2)
C7B C8B H8B2 109.5
C7B C8B H8B3 109.5
H8B2 C8B H8B3 109.5
C7B C8B H8B1 109.5
H8B2 C8B H8B1 109.5
H8B3 C8B H8B1 109.5

loop_
_geom_bond_atom_site_label_1
_geom_bond_atom_site_label_2
_geom_bond_distance
O3C C3C 1.426(3)
O3C H3C 0.90(3)
O7C C5C 1.325(3)
O7C H7C 0.96(3)
O1B C6B 1.240(3)
O4C C6C 1.220(3)
O2C C1C 1.244(3)
O5C C6C 1.308(3)
O5C H5C 1.10(3)
O1C C1C 1.284(3)
O6C C5C 1.212(3)
N2B C3B 1.488(3)
N2B C5B 1.490(3)
N2B C2B 1.499(3)
N2B H2B 0.92(3)
N3B C6B 1.358(3)
N3B C7B 1.466(3)
N3B C9B 1.466(3)
N1B C6B 1.386(3)
N1B C1B 1.463(3)
N1B C4B 1.464(3)
C4C C5C 1.504(3)
C4C C3C 1.519(3)
C4C H4C2 0.9700
C4C H4C1 0.9700
C1B C2B 1.503(3)
C1B H1B1 0.9700
C1B H1B2 0.9700
C7B C8B 1.522(3)
C7B H7B2 0.9700
C7B H7B1 0.9700
C9B C10B 1.521(3)
C9B H9B2 0.9700
C9B H9B1 0.9700
C6C C3C 1.529(3)
C10B H10B2 0.9600
C10B H10B3 0.9600
C10B H10B1 0.9600
C2B H2B1 0.9700
C2B H2B2 0.9700
C3B C4B 1.513(3)
C3B H3B1 0.9700
C3B H3B2 0.9700
C4B H4B1 0.9700
C4B H4B2 0.9700
C2C C1C 1.517(3)
C2C C3C 1.536(3)
C2C H2C2 0.9700
C2C H2C1 0.9700
C5B H5B2 0.9600
C5B H5B3 0.9600
C5B H5B1 0.9600
C8B H8B2 0.9600
C8B H8B3 0.9600
C8B H8B1 0.9600
